data_4066358
loop_
_publ_author_name
'Matsumoto, Takeshi'
'Wade, Casey R.'
'Gabba\"i, Fran\,cois P.'

_publ_section_title
;
 Synthesis and Lewis Acidic Behavior of a Cationic
 9-Thia-10-boraanthracene&#x2020;
;
_journal_issue 21
_journal_name_full Organometallics
_journal_page_first 5490
_journal_paper_doi 10.1021/om100415z
_journal_volume 29
_journal_year 2010
_chemical_formula_moiety Me3NC6H2(Me)2B(F)C12H8S-OTf
_chemical_formula_sum 'C24.5 H28 B F N O0.5 S'
_chemical_formula_weight 406.35
_chemical_name_systematic
; 
 ? 
;
_space_group_IT_number 14
_symmetry_cell_setting monoclinic
_symmetry_space_group_name_Hall '-P 2yn'
_symmetry_space_group_name_H-M 'P 1 21/n 1'
_atom_sites_solution_hydrogens geom
_atom_sites_solution_primary direct
_atom_sites_solution_secondary difmap
_audit_creation_method SHELXL-97
_cell_angle_alpha 90.00
_cell_angle_beta 96.815(5)
_cell_angle_gamma 90.00
_cell_formula_units_Z 8
_cell_length_a 8.948(3)
_cell_length_b 35.296(11)
_cell_length_c 13.556(4)
_cell_measurement_reflns_used 2942
_cell_measurement_temperature 110(2)
_cell_measurement_theta_max 18.38
_cell_measurement_theta_min 2.30
_cell_volume 4251(2)
_computing_cell_refinement 'Bruker APEX'
_computing_data_collection 'Bruker APEX'
_computing_data_reduction 'Bruker APEX'
_computing_molecular_graphics 'Bruker SHELXTL'
_computing_publication_material 'Bruker SHELXTL'
_computing_structure_refinement 'SHELXL-97 (Sheldrick, 1997)'
_computing_structure_solution 'SHELXS-97 (Sheldrick, 1990)'
_diffrn_ambient_temperature 110(2)
_diffrn_measured_fraction_theta_full 1.000
_diffrn_measured_fraction_theta_max 1.000
_diffrn_measurement_device_type 'CCD area detector'
_diffrn_measurement_method 'phi and omega scans'
_diffrn_radiation_monochromator graphite
_diffrn_radiation_source 'fine-focus sealed tube'
_diffrn_radiation_type MoK\a
_diffrn_radiation_wavelength 0.71073
_diffrn_reflns_av_R_equivalents 0.0936
_diffrn_reflns_av_sigmaI/netI 0.1034
_diffrn_reflns_limit_h_max 10
_diffrn_reflns_limit_h_min -10
_diffrn_reflns_limit_k_max 40
_diffrn_reflns_limit_k_min -40
_diffrn_reflns_limit_l_max 15
_diffrn_reflns_limit_l_min -15
_diffrn_reflns_number 37245
_diffrn_reflns_theta_full 24.00
_diffrn_reflns_theta_max 24.00
_diffrn_reflns_theta_min 1.62
_exptl_absorpt_coefficient_mu 0.174
_exptl_absorpt_correction_type none
_exptl_absorpt_process_details none
_exptl_crystal_colour colorless
_exptl_crystal_density_diffrn 1.270
_exptl_crystal_density_method 'not measured'
_exptl_crystal_description block
_exptl_crystal_F_000 1728
_exptl_crystal_size_max 0.166
_exptl_crystal_size_mid 0.150
_exptl_crystal_size_min 0.123
_refine_diff_density_max 0.699
_refine_diff_density_min -0.655
_refine_diff_density_rms 0.080
_refine_ls_extinction_method none
_refine_ls_goodness_of_fit_ref 1.008
_refine_ls_hydrogen_treatment constr
_refine_ls_matrix_type full
_refine_ls_number_parameters 523
_refine_ls_number_reflns 6684
_refine_ls_number_restraints 0
_refine_ls_restrained_S_all 1.008
_refine_ls_R_factor_all 0.1175
_refine_ls_R_factor_gt 0.0658
_refine_ls_shift/su_max 0.195
_refine_ls_shift/su_mean 0.028
_refine_ls_structure_factor_coef Fsqd
_refine_ls_weighting_details 'calc w=1/[\s^2^(Fo^2^)+(0.0510P)^2^+8.0000P] where P=(Fo^2^+2Fc^2^)/3'
_refine_ls_weighting_scheme calc
_refine_ls_wR_factor_gt 0.1502
_refine_ls_wR_factor_ref 0.1764
_reflns_number_gt 3624
_reflns_number_total 6684
_reflns_threshold_expression >2sigma(I)
_cod_data_source_file om100415z_si_001.cif
_cod_data_source_block cpd_1-F
_cod_depositor_comments
;
The following automatic conversions were performed:

'_symmetry_cell_setting' value 'Monoclinic' changed to 'monoclinic'
according to /home/saulius/struct/CIF-dictionaries/cif_core.dic
dictionary named 'cif_core.dic' version 2.4.1 from 2010-06-29.

Automatic conversion script
Id: cif_fix_values 1715 2011-07-08 13:25:40Z adriana 
;
_cod_original_sg_symbol_H-M P2(1)/n
_cod_original_formula_sum 'C24.50 H28 B F N O0.50 S'
_cod_database_code 4066358

loop_
_symmetry_equiv_pos_as_xyz
'x, y, z'
'-x+1/2, y+1/2, -z+1/2'
'-x, -y, -z'
'x-1/2, -y-1/2, z-1/2'

loop_
_atom_site_label
_atom_site_type_symbol
_atom_site_fract_x
_atom_site_fract_y
_atom_site_fract_z
_atom_site_U_iso_or_equiv
_atom_site_adp_type
_atom_site_occupancy
_atom_site_symmetry_multiplicity
_atom_site_calc_flag
_atom_site_refinement_flags
S1 S 0.23274(15) 0.16902(3) 0.43931(11) 0.0379(4) Uani 1 1 d .
F1 F 0.4835(3) 0.09828(7) 0.5096(2) 0.0323(7) Uani 1 1 d .
N1 N 0.3337(4) -0.06554(10) 0.7181(3) 0.0296(10) Uani 1 1 d .
C1 C 0.2286(5) 0.08993(13) 0.4285(4) 0.0285(12) Uani 1 1 d .
B1 B 0.3317(6) 0.08861(15) 0.5360(4) 0.0286(14) Uani 1 1 d .
O1 O 1.4363(8) 0.4593(2) 0.5308(6) 0.150(3) Uani 1 1 d .
S2 S 1.28986(16) 0.36109(4) 0.43150(12) 0.0511(4) Uani 1 1 d .
F2 F 1.1429(3) 0.33561(7) 0.7131(2) 0.0344(7) Uani 1 1 d .
N2 N 0.7626(4) 0.17664(10) 0.5849(3) 0.0312(10) Uani 1 1 d .
C2 C 0.1896(5) 0.05785(14) 0.3704(4) 0.0337(13) Uani 1 1 d .
H2A H 0.2048 0.0342 0.3999 0.040 Uiso 1 1 calc R
B2 B 1.1284(6) 0.31986(15) 0.6111(4) 0.0306(14) Uani 1 1 d .
C3 C 0.1298(5) 0.05942(15) 0.2715(4) 0.0393(14) Uani 1 1 d .
H3A H 0.1083 0.0372 0.2356 0.047 Uiso 1 1 calc R
C4 C 0.1019(5) 0.09472(15) 0.2263(4) 0.0389(14) Uani 1 1 d .
H4A H 0.0640 0.0963 0.1595 0.047 Uiso 1 1 calc R
C5 C 0.1313(5) 0.12713(15) 0.2817(4) 0.0386(13) Uani 1 1 d .
H5A H 0.1089 0.1507 0.2531 0.046 Uiso 1 1 calc R
C6 C 0.1948(5) 0.12473(13) 0.3812(4) 0.0307(12) Uani 1 1 d .
C7 C 0.2554(5) 0.15928(13) 0.5682(4) 0.0316(12) Uani 1 1 d .
C8 C 0.2386(5) 0.19023(13) 0.6294(4) 0.0371(14) Uani 1 1 d .
H8A H 0.2184 0.2140 0.6016 0.045 Uiso 1 1 calc R
C9 C 0.2516(6) 0.18576(15) 0.7310(4) 0.0416(14) Uani 1 1 d .
H9A H 0.2411 0.2065 0.7718 0.050 Uiso 1 1 calc R
C10 C 0.2803(6) 0.15055(14) 0.7719(4) 0.0435(14) Uani 1 1 d .
H10A H 0.2881 0.1473 0.8404 0.052 Uiso 1 1 calc R
C11 C 0.2976(5) 0.11973(14) 0.7100(4) 0.0351(13) Uani 1 1 d .
H11A H 0.3160 0.0960 0.7388 0.042 Uiso 1 1 calc R
C12 C 0.2885(5) 0.12275(12) 0.6069(4) 0.0284(12) Uani 1 1 d .
C13 C 0.3374(5) 0.04716(12) 0.5910(3) 0.0264(11) Uani 1 1 d .
C14 C 0.4721(5) 0.02781(12) 0.6233(4) 0.0283(12) Uani 1 1 d .
C15 C 0.4694(5) -0.00857(12) 0.6644(4) 0.0303(12) Uani 1 1 d .
H15A H 0.5596 -0.0210 0.6841 0.036 Uiso 1 1 calc R
C16 C 0.3360(5) -0.02606(12) 0.6759(4) 0.0271(11) Uani 1 1 d .
C17 C 0.2031(5) -0.00707(13) 0.6512(3) 0.0272(12) Uani 1 1 d .
H17A H 0.1127 -0.0184 0.6624 0.033 Uiso 1 1 calc R
C18 C 0.2024(5) 0.02896(12) 0.6095(4) 0.0280(12) Uani 1 1 d .
C19 C 0.6279(5) 0.04433(14) 0.6193(4) 0.0390(14) Uani 1 1 d .
H19A H 0.7025 0.0262 0.6451 0.058 Uiso 1 1 calc R
H19B H 0.6387 0.0670 0.6585 0.058 Uiso 1 1 calc R
H19C H 0.6409 0.0502 0.5517 0.058 Uiso 1 1 calc R
C20 C 0.0508(5) 0.04827(13) 0.5882(4) 0.0340(13) Uani 1 1 d .
H20A H -0.0267 0.0315 0.6054 0.051 Uiso 1 1 calc R
H20B H 0.0325 0.0544 0.5188 0.051 Uiso 1 1 calc R
H20C H 0.0505 0.0711 0.6268 0.051 Uiso 1 1 calc R
C21 C 0.2298(5) -0.09037(13) 0.6506(4) 0.0370(13) Uani 1 1 d .
H21A H 0.2637 -0.0912 0.5860 0.055 Uiso 1 1 calc R
H21B H 0.1297 -0.0802 0.6450 0.055 Uiso 1 1 calc R
H21C H 0.2299 -0.1155 0.6776 0.055 Uiso 1 1 calc R
C22 C 0.2808(6) -0.06422(14) 0.8192(4) 0.0403(14) Uani 1 1 d .
H22A H 0.3473 -0.0485 0.8623 0.060 Uiso 1 1 calc R
H22B H 0.2807 -0.0894 0.8462 0.060 Uiso 1 1 calc R
H22C H 0.1808 -0.0540 0.8137 0.060 Uiso 1 1 calc R
C23 C 0.4852(5) -0.08437(13) 0.7272(4) 0.0390(14) Uani 1 1 d .
H23A H 0.5204 -0.0854 0.6630 0.058 Uiso 1 1 calc R
H23B H 0.4770 -0.1096 0.7524 0.058 Uiso 1 1 calc R
H23C H 0.5551 -0.0701 0.7719 0.058 Uiso 1 1 calc R
C24 C 1.2991(5) 0.31125(13) 0.5908(4) 0.0334(13) Uani 1 1 d .
C25 C 1.3859(5) 0.28615(14) 0.6551(4) 0.0396(14) Uani 1 1 d .
H25A H 1.3409 0.2746 0.7058 0.048 Uiso 1 1 calc R
C26 C 1.5341(6) 0.27789(15) 0.6462(5) 0.0465(15) Uani 1 1 d .
H26A H 1.5878 0.2615 0.6909 0.056 Uiso 1 1 calc R
C27 C 1.6023(6) 0.29407(15) 0.5710(5) 0.0480(16) Uani 1 1 d .
H27A H 1.7013 0.2879 0.5633 0.058 Uiso 1 1 calc R
C28 C 1.5250(6) 0.31937(16) 0.5070(5) 0.0486(16) Uani 1 1 d .
H28A H 1.5719 0.3308 0.4571 0.058 Uiso 1 1 calc R
C29 C 1.3732(6) 0.32781(14) 0.5178(4) 0.0381(13) Uani 1 1 d .
C30 C 1.1152(6) 0.37336(14) 0.4709(4) 0.0381(13) Uani 1 1 d .
C31 C 1.0469(6) 0.40515(15) 0.4236(4) 0.0447(14) Uani 1 1 d .
H31A H 1.0949 0.4179 0.3763 0.054 Uiso 1 1 calc R
C32 C 0.9101(7) 0.41776(15) 0.4459(4) 0.0478(15) Uani 1 1 d .
H32A H 0.8663 0.4393 0.4152 0.057 Uiso 1 1 calc R
C33 C 0.8381(6) 0.39824(15) 0.5143(4) 0.0453(15) Uani 1 1 d .
H33A H 0.7443 0.4061 0.5294 0.054 Uiso 1 1 calc R
C34 C 0.9071(6) 0.36651(14) 0.5610(4) 0.0362(13) Uani 1 1 d .
H34A H 0.8567 0.3536 0.6068 0.043 Uiso 1 1 calc R
C35 C 1.0477(5) 0.35321(13) 0.5425(4) 0.0328(12) Uani 1 1 d .
C36 C 1.0273(5) 0.28046(12) 0.6081(4) 0.0274(12) Uani 1 1 d .
C37 C 0.9741(5) 0.26333(13) 0.6913(4) 0.0306(12) Uani 1 1 d .
C38 C 0.8873(5) 0.22998(13) 0.6824(4) 0.0313(12) Uani 1 1 d .
H38A H 0.8539 0.2194 0.7386 0.038 Uiso 1 1 calc R
C39 C 0.8518(5) 0.21318(13) 0.5926(4) 0.0272(12) Uani 1 1 d .
C40 C 0.9050(5) 0.22799(13) 0.5097(4) 0.0294(12) Uani 1 1 d .
H40A H 0.8832 0.2160 0.4486 0.035 Uiso 1 1 calc R
C41 C 0.9921(5) 0.26109(12) 0.5169(4) 0.0250(11) Uani 1 1 d .
C42 C 1.0085(6) 0.27810(15) 0.7958(4) 0.0449(15) Uani 1 1 d .
H42A H 1.0677 0.3008 0.7954 0.067 Uiso 1 1 calc R
H42B H 1.0635 0.2593 0.8364 0.067 Uiso 1 1 calc R
H42C H 0.9161 0.2837 0.8223 0.067 Uiso 1 1 calc R
C43 C 1.0500(5) 0.27445(13) 0.4231(4) 0.0353(13) Uani 1 1 d .
H43A H 1.1080 0.2971 0.4366 0.053 Uiso 1 1 calc R
H43B H 0.9666 0.2796 0.3736 0.053 Uiso 1 1 calc R
H43C H 1.1123 0.2552 0.3993 0.053 Uiso 1 1 calc R
C44 C 0.6527(6) 0.17649(15) 0.4937(4) 0.0500(16) Uani 1 1 d .
H44A H 0.7052 0.1797 0.4365 0.075 Uiso 1 1 calc R
H44B H 0.5823 0.1968 0.4969 0.075 Uiso 1 1 calc R
H44C H 0.5997 0.1528 0.4888 0.075 Uiso 1 1 calc R
C45 C 0.8686(6) 0.14443(14) 0.5862(5) 0.0522(17) Uani 1 1 d .
H45A H 0.9295 0.1472 0.5329 0.078 Uiso 1 1 calc R
H45B H 0.8130 0.1212 0.5781 0.078 Uiso 1 1 calc R
H45C H 0.9322 0.1440 0.6484 0.078 Uiso 1 1 calc R
C46 C 0.6703(6) 0.17113(16) 0.6695(4) 0.0536(16) Uani 1 1 d .
H46A H 0.5999 0.1916 0.6704 0.080 Uiso 1 1 calc R
H46B H 0.7355 0.1707 0.7311 0.080 Uiso 1 1 calc R
H46C H 0.6166 0.1476 0.6610 0.080 Uiso 1 1 calc R
C47 C 1.4021(15) 0.4675(3) 0.4450(7) 0.143(5) Uani 1 1 d .
C48 C 1.4734(10) 0.4532(2) 0.3649(6) 0.104(3) Uani 1 1 d .
H48A H 1.5611 0.4390 0.3904 0.155 Uiso 1 1 calc R
H48B H 1.5025 0.4739 0.3254 0.155 Uiso 1 1 calc R
H48C H 1.4050 0.4370 0.3247 0.155 Uiso 1 1 calc R
C49 C 1.2544(12) 0.4916(3) 0.4270(8) 0.148(4) Uani 1 1 d .
H49A H 1.2228 0.4986 0.4898 0.222 Uiso 1 1 calc R
H49B H 1.1768 0.4770 0.3898 0.222 Uiso 1 1 calc R
H49C H 1.2732 0.5141 0.3905 0.222 Uiso 1 1 calc R

loop_
_atom_site_aniso_label
_atom_site_aniso_U_11
_atom_site_aniso_U_22
_atom_site_aniso_U_33
_atom_site_aniso_U_23
_atom_site_aniso_U_13
_atom_site_aniso_U_12
S1 0.0375(8) 0.0213(7) 0.0550(9) 0.0090(6) 0.0059(7) 0.0009(6)
F1 0.0216(15) 0.0251(15) 0.0499(18) 0.0047(13) 0.0033(13) -0.0022(12)
N1 0.025(2) 0.024(2) 0.040(3) 0.0082(19) 0.003(2) 0.0002(18)
C1 0.018(3) 0.022(3) 0.046(3) 0.006(2) 0.006(2) 0.001(2)
B1 0.018(3) 0.022(3) 0.045(4) 0.004(3) 0.003(3) 0.001(2)
O1 0.161(7) 0.169(7) 0.123(6) 0.027(5) 0.029(5) -0.021(5)
S2 0.0451(9) 0.0512(10) 0.0585(10) 0.0059(8) 0.0126(8) -0.0053(7)
F2 0.0326(16) 0.0230(15) 0.0462(18) -0.0114(13) -0.0014(13) 0.0008(12)
N2 0.030(2) 0.021(2) 0.041(3) 0.0019(19) -0.002(2) -0.0044(18)
C2 0.021(3) 0.032(3) 0.048(4) 0.005(3) 0.003(2) 0.000(2)
B2 0.024(3) 0.026(3) 0.041(4) -0.010(3) -0.002(3) -0.002(3)
C3 0.027(3) 0.041(3) 0.049(4) -0.005(3) 0.002(3) -0.005(2)
C4 0.028(3) 0.052(4) 0.037(3) 0.009(3) 0.002(2) -0.001(3)
C5 0.032(3) 0.033(3) 0.052(4) 0.011(3) 0.009(3) 0.001(2)
C6 0.019(3) 0.027(3) 0.046(4) 0.007(3) 0.005(2) -0.002(2)
C7 0.021(3) 0.020(3) 0.053(3) 0.003(3) 0.003(2) 0.001(2)
C8 0.028(3) 0.016(3) 0.065(4) -0.003(3) -0.003(3) 0.002(2)
C9 0.039(3) 0.028(3) 0.055(4) -0.011(3) -0.007(3) 0.009(2)
C10 0.049(4) 0.034(3) 0.045(4) -0.008(3) -0.003(3) 0.004(3)
C11 0.037(3) 0.026(3) 0.042(4) 0.001(3) 0.000(3) 0.002(2)
C12 0.018(3) 0.020(3) 0.046(4) 0.001(2) -0.001(2) -0.001(2)
C13 0.026(3) 0.019(3) 0.033(3) -0.001(2) -0.001(2) 0.002(2)
C14 0.023(3) 0.019(3) 0.042(3) 0.000(2) -0.001(2) -0.002(2)
C15 0.022(3) 0.021(3) 0.047(3) 0.003(2) -0.002(2) 0.003(2)
C16 0.027(3) 0.017(2) 0.037(3) 0.007(2) 0.002(2) 0.000(2)
C17 0.018(3) 0.025(3) 0.038(3) 0.002(2) 0.003(2) -0.002(2)
C18 0.023(3) 0.021(3) 0.039(3) 0.005(2) 0.001(2) 0.005(2)
C19 0.023(3) 0.030(3) 0.062(4) 0.014(3) -0.002(3) -0.002(2)
C20 0.022(3) 0.029(3) 0.051(4) 0.010(3) 0.002(2) 0.004(2)
C21 0.039(3) 0.025(3) 0.047(4) 0.003(2) 0.003(3) -0.006(2)
C22 0.040(3) 0.036(3) 0.045(4) 0.009(3) 0.004(3) -0.002(3)
C23 0.030(3) 0.021(3) 0.067(4) 0.014(3) 0.007(3) 0.005(2)
C24 0.028(3) 0.022(3) 0.050(4) -0.012(3) 0.001(3) -0.007(2)
C25 0.028(3) 0.027(3) 0.064(4) -0.007(3) 0.006(3) -0.002(2)
C26 0.032(3) 0.034(3) 0.074(4) 0.000(3) 0.006(3) -0.001(3)
C27 0.029(3) 0.035(3) 0.081(5) -0.014(3) 0.009(3) 0.004(3)
C28 0.036(3) 0.044(4) 0.068(4) -0.011(3) 0.014(3) -0.016(3)
C29 0.032(3) 0.025(3) 0.057(4) -0.011(3) 0.003(3) -0.004(2)
C30 0.036(3) 0.030(3) 0.047(4) -0.010(3) 0.002(3) -0.007(3)
C31 0.051(4) 0.038(3) 0.044(4) 0.004(3) -0.001(3) -0.007(3)
C32 0.060(4) 0.032(3) 0.049(4) 0.000(3) -0.007(3) 0.002(3)
C33 0.040(3) 0.040(3) 0.053(4) -0.005(3) -0.003(3) 0.009(3)
C34 0.035(3) 0.029(3) 0.043(3) -0.005(2) -0.001(3) 0.002(2)
C35 0.031(3) 0.022(3) 0.045(3) -0.009(2) 0.002(3) -0.005(2)
C36 0.020(3) 0.019(3) 0.042(3) -0.006(2) -0.001(2) 0.005(2)
C37 0.022(3) 0.030(3) 0.040(3) -0.003(3) 0.002(2) 0.006(2)
C38 0.020(3) 0.033(3) 0.042(3) 0.001(3) 0.005(2) -0.001(2)
C39 0.019(3) 0.023(3) 0.037(3) -0.002(2) -0.004(2) 0.000(2)
C40 0.024(3) 0.025(3) 0.037(3) -0.004(2) -0.003(2) 0.003(2)
C41 0.017(3) 0.018(3) 0.040(3) -0.002(2) 0.003(2) 0.003(2)
C42 0.052(4) 0.043(3) 0.041(4) -0.011(3) 0.010(3) -0.005(3)
C43 0.038(3) 0.025(3) 0.041(3) -0.004(2) -0.004(3) -0.001(2)
C44 0.046(4) 0.038(3) 0.062(4) 0.006(3) -0.011(3) -0.019(3)
C45 0.034(3) 0.022(3) 0.101(5) 0.001(3) 0.009(3) -0.002(3)
C46 0.053(4) 0.046(4) 0.064(4) -0.004(3) 0.019(3) -0.019(3)
C47 0.264(14) 0.121(8) 0.046(6) 0.031(6) 0.029(7) 0.076(8)
C48 0.135(8) 0.092(6) 0.084(7) 0.026(5) 0.013(6) -0.010(6)
C49 0.168(11) 0.098(8) 0.187(11) 0.028(7) 0.055(9) 0.002(7)

loop_
_atom_type_symbol
_atom_type_description
_atom_type_scat_dispersion_real
_atom_type_scat_dispersion_imag
_atom_type_scat_source
C C 0.0033 0.0016 'International Tables Vol C Tables 4.2.6.8 and 6.1.1.4'
H H 0.0000 0.0000 'International Tables Vol C Tables 4.2.6.8 and 6.1.1.4'
B B 0.0013 0.0007 'International Tables Vol C Tables 4.2.6.8 and 6.1.1.4'
N N 0.0061 0.0033 'International Tables Vol C Tables 4.2.6.8 and 6.1.1.4'
O O 0.0106 0.0060 'International Tables Vol C Tables 4.2.6.8 and 6.1.1.4'
F F 0.0171 0.0103 'International Tables Vol C Tables 4.2.6.8 and 6.1.1.4'
S S 0.1246 0.1234 'International Tables Vol C Tables 4.2.6.8 and 6.1.1.4'

loop_
_geom_angle_atom_site_label_1
_geom_angle_atom_site_label_2
_geom_angle_atom_site_label_3
_geom_angle
C6 S1 C7 105.2(2)
C23 N1 C16 112.8(3)
C23 N1 C21 106.2(4)
C16 N1 C21 110.0(4)
C23 N1 C22 108.6(4)
C16 N1 C22 109.7(4)
C21 N1 C22 109.5(4)
C2 C1 C6 115.2(5)
C2 C1 B1 123.8(4)
C6 C1 B1 120.1(4)
F1 B1 C12 105.2(4)
F1 B1 C1 102.4(4)
C12 B1 C1 111.1(4)
F1 B1 C13 109.6(4)
C12 B1 C13 113.1(4)
C1 B1 C13 114.5(4)
C29 S2 C30 106.5(3)
C39 N2 C44 110.6(4)
C39 N2 C45 108.8(4)
C44 N2 C45 111.5(4)
C39 N2 C46 113.0(4)
C44 N2 C46 105.4(4)
C45 N2 C46 107.5(4)
C3 C2 C1 123.7(5)
C3 C2 H2A 118.1
C1 C2 H2A 118.2
F2 B2 C35 104.3(4)
F2 B2 C24 104.5(4)
C35 B2 C24 114.0(4)
F2 B2 C36 109.0(4)
C35 B2 C36 113.1(4)
C24 B2 C36 111.3(4)
C2 C3 C4 119.2(5)
C2 C3 H3A 120.4
C4 C3 H3A 120.4
C5 C4 C3 119.3(5)
C5 C4 H4A 120.4
C3 C4 H4A 120.4
C4 C5 C6 120.3(5)
C4 C5 H5A 119.9
C6 C5 H5A 119.9
C1 C6 C5 122.2(5)
C1 C6 S1 123.5(4)
C5 C6 S1 114.2(4)
C8 C7 C12 121.9(5)
C8 C7 S1 115.4(4)
C12 C7 S1 122.7(4)
C7 C8 C9 120.3(5)
C7 C8 H8A 119.9
C9 C8 H8A 119.9
C10 C9 C8 119.8(5)
C10 C9 H9A 120.1
C8 C9 H9A 120.1
C9 C10 C11 119.5(5)
C9 C10 H10A 120.3
C11 C10 H10A 120.2
C12 C11 C10 123.1(5)
C12 C11 H11A 118.4
C10 C11 H11A 118.4
C7 C12 C11 115.3(4)
C7 C12 B1 120.9(4)
C11 C12 B1 123.3(4)
C14 C13 C18 116.2(4)
C14 C13 B1 123.6(4)
C18 C13 B1 120.2(4)
C15 C14 C13 120.9(4)
C15 C14 C19 115.2(4)
C13 C14 C19 123.9(4)
C16 C15 C14 121.0(4)
C16 C15 H15A 119.5
C14 C15 H15A 119.5
C15 C16 C17 119.6(4)
C15 C16 N1 120.7(4)
C17 C16 N1 119.6(4)
C16 C17 C18 120.5(4)
C16 C17 H17A 119.7
C18 C17 H17A 119.7
C17 C18 C13 121.6(4)
C17 C18 C20 116.7(4)
C13 C18 C20 121.7(4)
C14 C19 H19A 109.5
C14 C19 H19B 109.5
H19A C19 H19B 109.5
C14 C19 H19C 109.5
H19A C19 H19C 109.5
H19B C19 H19C 109.5
C18 C20 H20A 109.5
C18 C20 H20B 109.5
H20A C20 H20B 109.5
C18 C20 H20C 109.5
H20A C20 H20C 109.5
H20B C20 H20C 109.5
N1 C21 H21A 109.5
N1 C21 H21B 109.5
H21A C21 H21B 109.5
N1 C21 H21C 109.5
H21A C21 H21C 109.5
H21B C21 H21C 109.5
N1 C22 H22A 109.5
N1 C22 H22B 109.5
H22A C22 H22B 109.5
N1 C22 H22C 109.5
H22A C22 H22C 109.5
H22B C22 H22C 109.5
N1 C23 H23A 109.5
N1 C23 H23B 109.5
H23A C23 H23B 109.5
N1 C23 H23C 109.5
H23A C23 H23C 109.5
H23B C23 H23C 109.5
C29 C24 C25 115.6(5)
C29 C24 B2 125.9(5)
C25 C24 B2 118.5(5)
C26 C25 C24 123.0(5)
C26 C25 H25A 118.5
C24 C25 H25A 118.5
C27 C26 C25 119.6(5)
C27 C26 H26A 120.2
C25 C26 H26A 120.2
C28 C27 C26 120.3(5)
C28 C27 H27A 119.9
C26 C27 H27A 119.8
C27 C28 C29 119.3(5)
C27 C28 H28A 120.3
C29 C28 H28A 120.4
C24 C29 C28 122.1(5)
C24 C29 S2 123.8(4)
C28 C29 S2 114.1(4)
C35 C30 C31 121.7(5)
C35 C30 S2 123.8(4)
C31 C30 S2 114.4(4)
C32 C31 C30 120.9(5)
C32 C31 H31A 119.5
C30 C31 H31A 119.5
C31 C32 C33 119.2(5)
C31 C32 H32A 120.4
C33 C32 H32A 120.4
C32 C33 C34 119.4(5)
C32 C33 H33A 120.3
C34 C33 H33A 120.3
C33 C34 C35 123.4(5)
C33 C34 H34A 118.3
C35 C34 H34A 118.3
C30 C35 C34 115.3(5)
C30 C35 B2 124.8(5)
C34 C35 B2 119.5(5)
C37 C36 C41 115.5(4)
C37 C36 B2 125.1(4)
C41 C36 B2 119.4(4)
C36 C37 C38 121.6(5)
C36 C37 C42 123.5(4)
C38 C37 C42 114.8(5)
C39 C38 C37 120.7(5)
C39 C38 H38A 119.6
C37 C38 H38A 119.6
C38 C39 C40 120.0(4)
C38 C39 N2 119.9(4)
C40 C39 N2 119.9(4)
C39 C40 C41 120.3(5)
C39 C40 H40A 119.9
C41 C40 H40A 119.9
C36 C41 C40 121.9(4)
C36 C41 C43 121.6(4)
C40 C41 C43 116.5(4)
C37 C42 H42A 109.5
C37 C42 H42B 109.5
H42A C42 H42B 109.5
C37 C42 H42C 109.5
H42A C42 H42C 109.5
H42B C42 H42C 109.5
C41 C43 H43A 109.5
C41 C43 H43B 109.5
H43A C43 H43B 109.5
C41 C43 H43C 109.5
H43A C43 H43C 109.5
H43B C43 H43C 109.5
N2 C44 H44A 109.5
N2 C44 H44B 109.5
H44A C44 H44B 109.5
N2 C44 H44C 109.5
H44A C44 H44C 109.5
H44B C44 H44C 109.5
N2 C45 H45A 109.5
N2 C45 H45B 109.5
H45A C45 H45B 109.5
N2 C45 H45C 109.5
H45A C45 H45C 109.5
H45B C45 H45C 109.5
N2 C46 H46A 109.5
N2 C46 H46B 109.5
H46A C46 H46B 109.5
N2 C46 H46C 109.5
H46A C46 H46C 109.5
H46B C46 H46C 109.5
O1 C47 C48 124.7(11)
O1 C47 C49 113.3(10)
C48 C47 C49 121.5(9)
C47 C48 H48A 109.3
C47 C48 H48B 109.2
H48A C48 H48B 109.5
C47 C48 H48C 109.9
H48A C48 H48C 109.5
H48B C48 H48C 109.5
C47 C49 H49A 109.5
C47 C49 H49B 109.7
H49A C49 H49B 109.5
C47 C49 H49C 109.2
H49A C49 H49C 109.5
H49B C49 H49C 109.5

loop_
_geom_bond_atom_site_label_1
_geom_bond_atom_site_label_2
_geom_bond_distance
S1 C6 1.765(5)
S1 C7 1.768(5)
F1 B1 1.485(6)
N1 C23 1.501(6)
N1 C16 1.508(6)
N1 C21 1.506(6)
N1 C22 1.502(6)
C1 C2 1.400(6)
C1 C6 1.402(6)
C1 B1 1.630(7)
B1 C12 1.617(7)
B1 C13 1.640(7)
O1 C47 1.203(9)
S2 C29 1.760(6)
S2 C30 1.764(5)
F2 B2 1.481(6)
N2 C39 1.513(6)
N2 C44 1.486(6)
N2 C45 1.479(6)
N2 C46 1.503(6)
C2 C3 1.384(7)
C2 H2A 0.9300
B2 C35 1.616(7)
B2 C24 1.613(7)
B2 C36 1.657(7)
C3 C4 1.398(7)
C3 H3A 0.9300
C4 C5 1.377(7)
C4 H4A 0.9300
C5 C6 1.403(7)
C5 H5A 0.9300
C7 C8 1.391(7)
C7 C12 1.410(6)
C8 C9 1.378(7)
C8 H8A 0.9300
C9 C10 1.373(7)
C9 H9A 0.9300
C10 C11 1.393(7)
C10 H10A 0.9300
C11 C12 1.394(7)
C11 H11A 0.9300
C13 C14 1.409(6)
C13 C18 1.416(6)
C14 C15 1.401(6)
C14 C19 1.518(6)
C15 C16 1.370(6)
C15 H15A 0.9300
C16 C17 1.371(6)
C17 C18 1.391(6)
C17 H17A 0.9300
C18 C20 1.515(6)
C19 H19A 0.9600
C19 H19B 0.9600
C19 H19C 0.9600
C20 H20A 0.9600
C20 H20B 0.9600
C20 H20C 0.9600
C21 H21A 0.9600
C21 H21B 0.9600
C21 H21C 0.9600
C22 H22A 0.9600
C22 H22B 0.9600
C22 H22C 0.9600
C23 H23A 0.9600
C23 H23B 0.9600
C23 H23C 0.9600
C24 C29 1.385(7)
C24 C25 1.409(7)
C25 C26 1.378(7)
C25 H25A 0.9300
C26 C27 1.373(7)
C26 H26A 0.9300
C27 C28 1.374(7)
C27 H27A 0.9300
C28 C29 1.415(7)
C28 H28A 0.9300
C30 C35 1.397(7)
C30 C31 1.397(7)
C31 C32 1.370(7)
C31 H31A 0.9300
C32 C33 1.375(7)
C32 H32A 0.9300
C33 C34 1.394(7)
C33 H33A 0.9300
C34 C35 1.394(6)
C34 H34A 0.9300
C36 C37 1.411(7)
C36 C41 1.415(6)
C37 C38 1.407(6)
C37 C42 1.507(7)
C38 C39 1.358(6)
C38 H38A 0.9300
C39 C40 1.375(6)
C40 C41 1.401(6)
C40 H40A 0.9300
C41 C43 1.505(6)
C42 H42A 0.9600
C42 H42B 0.9600
C42 H42C 0.9600
C43 H43A 0.9600
C43 H43B 0.9600
C43 H43C 0.9600
C44 H44A 0.9600
C44 H44B 0.9600
C44 H44C 0.9600
C45 H45A 0.9600
C45 H45B 0.9600
C45 H45C 0.9600
C46 H46A 0.9600
C46 H46B 0.9600
C46 H46C 0.9600
C47 C48 1.416(11)
C47 C49 1.566(13)
C48 H48A 0.9600
C48 H48B 0.9600
C48 H48C 0.9600
C49 H49A 0.9600
C49 H49B 0.9600
C49 H49C 0.9600
